data_2230851
loop_
_publ_author_name
'Fun, Hoong-Kun'
'Hemamalini, Madhukar'
'Siddegowda, M. S.'
'Yathirajan, H. S.'
'Narayana, B.'

_publ_section_title
;
 Melitracenium chloride
;
_journal_coeditor_code RZ2608
_journal_issue 7
_journal_name_full 'Acta Crystallographica Section E'
_journal_page_first o1725
_journal_paper_doi 10.1107/S1600536811022987
_journal_volume 67
_journal_year 2011
_chemical_formula_iupac 'C21 H26 N +, Cl -'
_chemical_formula_moiety 'C21 H26 N +, Cl -'
_chemical_formula_sum 'C21 H26 Cl N'
_chemical_formula_weight 327.88
_chemical_name_common
;
Melitraceninium chloride
;
_chemical_name_systematic
;
3-(10,10-dimethylanthracen-9-ylidene)-<i>N</i>,<i>N</i>,<i>N</i>-
trimethylpropanaminium chloride
;
_space_group_IT_number 14
_symmetry_cell_setting monoclinic
_symmetry_space_group_name_Hall '-P 2ybc'
_symmetry_space_group_name_H-M 'P 1 21/c 1'
_atom_sites_solution_hydrogens geom
_atom_sites_solution_primary direct
_atom_sites_solution_secondary difmap
_audit_creation_method SHELXL-97
_cell_angle_alpha 90.00
_cell_angle_beta 91.506(2)
_cell_angle_gamma 90.00
_cell_formula_units_Z 4
_cell_length_a 15.0129(18)
_cell_length_b 8.8092(11)
_cell_length_c 14.0135(17)
_cell_measurement_reflns_used 4582
_cell_measurement_temperature 296(2)
_cell_measurement_theta_max 29.42
_cell_measurement_theta_min 2.68
_cell_volume 1852.7(4)
_computing_cell_refinement 'SAINT (Bruker, 2009)'
_computing_data_collection 'APEX2 (Bruker, 2009)'
_computing_data_reduction 'SAINT (Bruker, 2009)'
_computing_molecular_graphics 'SHELXTL (Sheldrick, 2008)'
_computing_publication_material 'SHELXTL (Sheldrick, 2008) and PLATON (Spek, 2009)'
_computing_structure_refinement 'SHELXTL (Sheldrick, 2008)'
_computing_structure_solution 'SHELXTL (Sheldrick, 2008)'
_diffrn_ambient_temperature 296(2)
_diffrn_measured_fraction_theta_full 0.990
_diffrn_measured_fraction_theta_max 0.990
_diffrn_measurement_device_type
;
Bruker APEXII DUO CCD area-detector
;
_diffrn_measurement_method '\f and \w'
_diffrn_radiation_monochromator graphite
_diffrn_radiation_source 'fine-focus sealed tube'
_diffrn_radiation_type MoK\a
_diffrn_radiation_wavelength 0.71073
_diffrn_reflns_av_R_equivalents 0.0391
_diffrn_reflns_av_sigmaI/netI 0.0402
_diffrn_reflns_limit_h_max 21
_diffrn_reflns_limit_h_min -20
_diffrn_reflns_limit_k_max 12
_diffrn_reflns_limit_k_min -12
_diffrn_reflns_limit_l_max 19
_diffrn_reflns_limit_l_min -19
_diffrn_reflns_number 19785
_diffrn_reflns_theta_full 30.02
_diffrn_reflns_theta_max 30.02
_diffrn_reflns_theta_min 2.68
_diffrn_standards_number 0
_exptl_absorpt_coefficient_mu 0.206
_exptl_absorpt_correction_T_max 0.9670
_exptl_absorpt_correction_T_min 0.9167
_exptl_absorpt_correction_type multi-scan
_exptl_absorpt_process_details '(SADABS; Bruker, 2009)'
_exptl_crystal_colour colourless
_exptl_crystal_density_diffrn 1.176
_exptl_crystal_density_method 'not measured'
_exptl_crystal_description block
_exptl_crystal_F_000 704
_exptl_crystal_size_max 0.43
_exptl_crystal_size_mid 0.32
_exptl_crystal_size_min 0.16
_refine_diff_density_max 0.429
_refine_diff_density_min -0.302
_refine_ls_extinction_method none
_refine_ls_goodness_of_fit_ref 1.053
_refine_ls_hydrogen_treatment mixed
_refine_ls_matrix_type full
_refine_ls_number_parameters 216
_refine_ls_number_reflns 5366
_refine_ls_number_restraints 0
_refine_ls_restrained_S_all 1.053
_refine_ls_R_factor_all 0.0902
_refine_ls_R_factor_gt 0.0629
_refine_ls_shift/su_max_lt 0.001
_refine_ls_shift/su_mean 0.000
_refine_ls_structure_factor_coef Fsqd
_refine_ls_weighting_details 'calc w=1/[\s^2^(Fo^2^)+(0.0919P)^2^+0.9294P] where P=(Fo^2^+2Fc^2^)/3'
_refine_ls_weighting_scheme calc
_refine_ls_wR_factor_gt 0.1924
_refine_ls_wR_factor_ref 0.2117
_reflns_number_gt 3587
_reflns_number_total 5366
_reflns_threshold_expression I>2\s(I)
_cod_data_source_file rz2608.cif
_cod_data_source_block I
_cod_original_sg_symbol_H-M 'P 21/c'
_cod_database_code 2230851
_cod_database_fobs_code 2230851

loop_
_symmetry_equiv_pos_as_xyz
'x, y, z'
'-x, y+1/2, -z+1/2'
'-x, -y, -z'
'x, -y-1/2, z-1/2'

loop_
_atom_site_type_symbol
_atom_site_label
_atom_site_fract_x
_atom_site_fract_y
_atom_site_fract_z
_atom_site_U_iso_or_equiv
_atom_site_adp_type
_atom_site_calc_flag
_atom_site_refinement_flags
_atom_site_occupancy
_atom_site_symmetry_multiplicity
_atom_site_disorder_assembly
_atom_site_disorder_group
Cl Cl1 0.03811(5) 0.75554(7) 0.14829(4) 0.0618(2) Uani d . 1 1 . .
N N1 0.03401(12) 0.7409(2) 0.36218(13) 0.0440(4) Uani d . 1 1 . .
C C1 0.34015(14) 0.9607(2) 0.49383(15) 0.0431(5) Uani d . 1 1 . .
C C2 0.37422(16) 0.8711(3) 0.42136(19) 0.0564(6) Uani d . 1 1 . .
H H2A 0.3513 0.8806 0.3593 0.068 Uiso calc R 1 1 . .
C C3 0.44190(18) 0.7681(3) 0.4410(3) 0.0686(8) Uani d . 1 1 . .
H H3A 0.4640 0.7085 0.3922 0.082 Uiso calc R 1 1 . .
C C4 0.4763(2) 0.7535(3) 0.5316(3) 0.0738(9) Uani d . 1 1 . .
H H4A 0.5213 0.6832 0.5446 0.089 Uiso calc R 1 1 . .
C C5 0.44455(18) 0.8427(3) 0.6034(2) 0.0631(7) Uani d . 1 1 . .
H H5A 0.4688 0.8324 0.6648 0.076 Uiso calc R 1 1 . .
C C6 0.37647(14) 0.9487(3) 0.58655(17) 0.0466(5) Uani d . 1 1 . .
C C7 0.33971(16) 1.0491(3) 0.66438(16) 0.0505(5) Uani d . 1 1 . .
C C8 0.32016(14) 1.2066(3) 0.62347(15) 0.0434(5) Uani d . 1 1 . .
C C9 0.33233(19) 1.3385(3) 0.67659(19) 0.0610(7) Uani d . 1 1 . .
H H9A 0.3545 1.3321 0.7390 0.073 Uiso calc R 1 1 . .
C C10 0.3118(2) 1.4800(3) 0.6378(2) 0.0711(8) Uani d . 1 1 . .
H H10A 0.3204 1.5671 0.6744 0.085 Uiso calc R 1 1 . .
C C11 0.2791(2) 1.4919(3) 0.5461(2) 0.0672(7) Uani d . 1 1 . .
H H11A 0.2661 1.5867 0.5200 0.081 Uiso calc R 1 1 . .
C C12 0.26541(17) 1.3617(3) 0.49243(18) 0.0530(6) Uani d . 1 1 . .
H H12A 0.2427 1.3697 0.4303 0.064 Uiso calc R 1 1 . .
C C13 0.28522(14) 1.2188(2) 0.53003(15) 0.0412(4) Uani d . 1 1 . .
C C14 0.27061(14) 1.0775(3) 0.47466(14) 0.0416(4) Uani d . 1 1 . .
C C15 0.19768(16) 1.0598(3) 0.41783(15) 0.0480(5) Uani d . 1 1 . .
H H15A 0.1633 1.1461 0.4068 0.058 Uiso calc R 1 1 . .
C C16 0.16583(16) 0.9172(3) 0.37049(17) 0.0521(6) Uani d . 1 1 . .
H H16A 0.2048 0.8334 0.3882 0.063 Uiso calc R 1 1 . .
H H16B 0.1662 0.9288 0.3017 0.063 Uiso calc R 1 1 . .
C C17 0.07204(15) 0.8853(3) 0.40238(14) 0.0437(5) Uani d . 1 1 . .
H H17A 0.0723 0.8797 0.4715 0.052 Uiso calc R 1 1 . .
H H17B 0.0338 0.9691 0.3830 0.052 Uiso calc R 1 1 . .
C C18 0.0842(2) 0.6043(3) 0.39637(19) 0.0593(6) Uani d . 1 1 . .
H H18A 0.1430 0.6057 0.3712 0.089 Uiso calc R 1 1 . .
H H18B 0.0536 0.5143 0.3751 0.089 Uiso calc R 1 1 . .
H H18C 0.0882 0.6050 0.4648 0.089 Uiso calc R 1 1 . .
C C19 -0.06121(18) 0.7248(4) 0.3865(2) 0.0726(8) Uani d . 1 1 . .
H H19A -0.0846 0.6328 0.3591 0.109 Uiso calc R 1 1 . .
H H19B -0.0943 0.8099 0.3616 0.109 Uiso calc R 1 1 . .
H H19C -0.0663 0.7214 0.4546 0.109 Uiso calc R 1 1 . .
C C20 0.2502(2) 0.9793(4) 0.6960(2) 0.0701(8) Uani d . 1 1 . .
H H20A 0.2115 0.9649 0.6411 0.105 Uiso calc R 1 1 . .
H H20B 0.2224 1.0466 0.7401 0.105 Uiso calc R 1 1 . .
H H20C 0.2613 0.8832 0.7264 0.105 Uiso calc R 1 1 . .
C C21 0.4023(2) 1.0579(4) 0.7525(2) 0.0798(9) Uani d . 1 1 . .
H H21A 0.4602 1.0903 0.7336 0.120 Uiso calc R 1 1 . .
H H21B 0.4067 0.9596 0.7818 0.120 Uiso calc R 1 1 . .
H H21C 0.3790 1.1292 0.7972 0.120 Uiso calc R 1 1 . .
H H1N1 0.0369(17) 0.750(3) 0.293(2) 0.048(7) Uiso d . 1 1 . .

loop_
_atom_site_aniso_label
_atom_site_aniso_U_11
_atom_site_aniso_U_22
_atom_site_aniso_U_33
_atom_site_aniso_U_12
_atom_site_aniso_U_13
_atom_site_aniso_U_23
Cl1 0.0908(5) 0.0586(4) 0.0356(3) 0.0045(3) -0.0033(3) -0.0024(2)
N1 0.0412(9) 0.0561(11) 0.0347(8) -0.0039(8) 0.0010(7) -0.0039(7)
C1 0.0384(10) 0.0438(11) 0.0471(11) -0.0067(8) 0.0035(8) -0.0010(8)
C2 0.0449(13) 0.0620(15) 0.0626(14) -0.0067(11) 0.0066(10) -0.0133(12)
C3 0.0469(14) 0.0614(17) 0.098(2) -0.0064(12) 0.0139(14) -0.0238(15)
C4 0.0483(15) 0.0596(17) 0.113(3) 0.0060(12) -0.0039(15) -0.0030(16)
C5 0.0510(14) 0.0561(15) 0.0815(19) -0.0003(11) -0.0097(12) 0.0124(13)
C6 0.0398(11) 0.0457(12) 0.0540(12) -0.0053(9) -0.0018(9) 0.0084(9)
C7 0.0543(13) 0.0566(14) 0.0406(10) -0.0045(10) -0.0013(9) 0.0086(9)
C8 0.0409(11) 0.0497(12) 0.0398(10) -0.0068(9) 0.0022(8) -0.0004(8)
C9 0.0677(17) 0.0622(16) 0.0528(13) -0.0090(13) -0.0024(11) -0.0129(12)
C10 0.081(2) 0.0486(15) 0.084(2) -0.0099(14) -0.0014(15) -0.0177(14)
C11 0.0720(18) 0.0422(13) 0.087(2) -0.0061(12) 0.0023(14) 0.0035(13)
C12 0.0541(14) 0.0474(13) 0.0573(13) -0.0015(10) -0.0014(10) 0.0073(10)
C13 0.0395(10) 0.0422(11) 0.0419(10) -0.0059(8) 0.0038(8) 0.0012(8)
C14 0.0452(11) 0.0449(11) 0.0346(9) -0.0042(9) 0.0016(8) 0.0016(8)
C15 0.0508(12) 0.0497(12) 0.0431(11) -0.0040(10) -0.0045(9) -0.0006(9)
C16 0.0478(12) 0.0626(15) 0.0458(11) -0.0053(11) -0.0017(9) -0.0115(10)
C17 0.0483(12) 0.0447(11) 0.0382(10) 0.0017(9) 0.0014(8) -0.0039(8)
C18 0.0683(16) 0.0472(13) 0.0628(15) 0.0032(12) 0.0074(12) -0.0010(11)
C19 0.0431(14) 0.095(2) 0.0795(19) -0.0131(14) 0.0083(13) -0.0070(16)
C20 0.0776(19) 0.0710(18) 0.0628(16) -0.0100(15) 0.0214(13) 0.0165(14)
C21 0.097(2) 0.093(2) 0.0487(14) 0.0018(19) -0.0208(14) 0.0090(15)

loop_
_atom_type_symbol
_atom_type_description
_atom_type_scat_dispersion_real
_atom_type_scat_dispersion_imag
_atom_type_scat_source
C C 0.0033 0.0016 'International Tables Vol C Tables 4.2.6.8 and 6.1.1.4'
H H 0.0000 0.0000 'International Tables Vol C Tables 4.2.6.8 and 6.1.1.4'
N N 0.0061 0.0033 'International Tables Vol C Tables 4.2.6.8 and 6.1.1.4'
Cl Cl 0.1484 0.1585 'International Tables Vol C Tables 4.2.6.8 and 6.1.1.4'

loop_
_geom_angle_atom_site_label_1
_geom_angle_atom_site_label_2
_geom_angle_atom_site_label_3
_geom_angle_site_symmetry_1
_geom_angle_site_symmetry_3
_geom_angle
_geom_angle_publ_flag
C19 N1 C18 . . 109.3(2) ?
C19 N1 C17 . . 110.8(2) ?
C18 N1 C17 . . 112.33(19) ?
C19 N1 H1N1 . . 107.7(16) ?
C18 N1 H1N1 . . 110.5(15) ?
C17 N1 H1N1 . . 106.2(15) ?
C2 C1 C6 . . 119.5(2) ?
C2 C1 C14 . . 122.0(2) ?
C6 C1 C14 . . 118.36(19) ?
C3 C2 C1 . . 120.5(3) ?
C3 C2 H2A . . 119.8 ?
C1 C2 H2A . . 119.8 ?
C4 C3 C2 . . 120.4(3) ?
C4 C3 H3A . . 119.8 ?
C2 C3 H3A . . 119.8 ?
C3 C4 C5 . . 119.9(3) ?
C3 C4 H4A . . 120.1 ?
C5 C4 H4A . . 120.1 ?
C4 C5 C6 . . 121.6(3) ?
C4 C5 H5A . . 119.2 ?
C6 C5 H5A . . 119.2 ?
C1 C6 C5 . . 118.1(2) ?
C1 C6 C7 . . 118.8(2) ?
C5 C6 C7 . . 123.0(2) ?
C6 C7 C8 . . 109.23(18) ?
C6 C7 C21 . . 112.4(2) ?
C8 C7 C21 . . 111.4(2) ?
C6 C7 C20 . . 107.9(2) ?
C8 C7 C20 . . 107.9(2) ?
C21 C7 C20 . . 107.8(2) ?
C9 C8 C13 . . 118.5(2) ?
C9 C8 C7 . . 122.5(2) ?
C13 C8 C7 . . 119.0(2) ?
C8 C9 C10 . . 121.0(2) ?
C8 C9 H9A . . 119.5 ?
C10 C9 H9A . . 119.5 ?
C11 C10 C9 . . 120.4(3) ?
C11 C10 H10A . . 119.8 ?
C9 C10 H10A . . 119.8 ?
C10 C11 C12 . . 119.4(3) ?
C10 C11 H11A . . 120.3 ?
C12 C11 H11A . . 120.3 ?
C11 C12 C13 . . 121.1(2) ?
C11 C12 H12A . . 119.5 ?
C13 C12 H12A . . 119.5 ?
C12 C13 C8 . . 119.6(2) ?
C12 C13 C14 . . 122.3(2) ?
C8 C13 C14 . . 118.12(19) ?
C15 C14 C13 . . 120.9(2) ?
C15 C14 C1 . . 125.7(2) ?
C13 C14 C1 . . 113.21(18) ?
C14 C15 C16 . . 127.3(2) ?
C14 C15 H15A . . 116.4 ?
C16 C15 H15A . . 116.4 ?
C15 C16 C17 . . 108.3(2) ?
C15 C16 H16A . . 110.0 ?
C17 C16 H16A . . 110.0 ?
C15 C16 H16B . . 110.0 ?
C17 C16 H16B . . 110.0 ?
H16A C16 H16B . . 108.4 ?
N1 C17 C16 . . 113.25(18) ?
N1 C17 H17A . . 108.9 ?
C16 C17 H17A . . 108.9 ?
N1 C17 H17B . . 108.9 ?
C16 C17 H17B . . 108.9 ?
H17A C17 H17B . . 107.7 ?
N1 C18 H18A . . 109.5 ?
N1 C18 H18B . . 109.5 ?
H18A C18 H18B . . 109.5 ?
N1 C18 H18C . . 109.5 ?
H18A C18 H18C . . 109.5 ?
H18B C18 H18C . . 109.5 ?
N1 C19 H19A . . 109.5 ?
N1 C19 H19B . . 109.5 ?
H19A C19 H19B . . 109.5 ?
N1 C19 H19C . . 109.5 ?
H19A C19 H19C . . 109.5 ?
H19B C19 H19C . . 109.5 ?
C7 C20 H20A . . 109.5 ?
C7 C20 H20B . . 109.5 ?
H20A C20 H20B . . 109.5 ?
C7 C20 H20C . . 109.5 ?
H20A C20 H20C . . 109.5 ?
H20B C20 H20C . . 109.5 ?
C7 C21 H21A . . 109.5 ?
C7 C21 H21B . . 109.5 ?
H21A C21 H21B . . 109.5 ?
C7 C21 H21C . . 109.5 ?
H21A C21 H21C . . 109.5 ?
H21B C21 H21C . . 109.5 ?

loop_
_geom_bond_atom_site_label_1
_geom_bond_atom_site_label_2
_geom_bond_site_symmetry_2
_geom_bond_distance
_geom_bond_publ_flag
N1 C19 . 1.485(3) ?
N1 C18 . 1.492(3) ?
N1 C17 . 1.498(3) ?
N1 H1N1 . 0.97(3) ?
C1 C2 . 1.394(3) ?
C1 C6 . 1.400(3) ?
C1 C14 . 1.485(3) ?
C2 C3 . 1.385(4) ?
C2 H2A . 0.9300 ?
C3 C4 . 1.364(5) ?
C3 H3A . 0.9300 ?
C4 C5 . 1.372(5) ?
C4 H4A . 0.9300 ?
C5 C6 . 1.400(4) ?
C5 H5A . 0.9300 ?
C6 C7 . 1.519(4) ?
C7 C8 . 1.527(3) ?
C7 C21 . 1.533(3) ?
C7 C20 . 1.553(4) ?
C8 C9 . 1.389(3) ?
C8 C13 . 1.402(3) ?
C9 C10 . 1.392(4) ?
C9 H9A . 0.9300 ?
C10 C11 . 1.368(5) ?
C10 H10A . 0.9300 ?
C11 C12 . 1.384(4) ?
C11 H11A . 0.9300 ?
C12 C13 . 1.394(3) ?
C12 H12A . 0.9300 ?
C13 C14 . 1.481(3) ?
C14 C15 . 1.346(3) ?
C15 C16 . 1.494(3) ?
C15 H15A . 0.9300 ?
C16 C17 . 1.515(3) ?
C16 H16A . 0.9700 ?
C16 H16B . 0.9700 ?
C17 H17A . 0.9700 ?
C17 H17B . 0.9700 ?
C18 H18A . 0.9600 ?
C18 H18B . 0.9600 ?
C18 H18C . 0.9600 ?
C19 H19A . 0.9600 ?
C19 H19B . 0.9600 ?
C19 H19C . 0.9600 ?
C20 H20A . 0.9600 ?
C20 H20B . 0.9600 ?
C20 H20C . 0.9600 ?
C21 H21A . 0.9600 ?
C21 H21B . 0.9600 ?
C21 H21C . 0.9600 ?

loop_
_geom_hbond_atom_site_label_D
_geom_hbond_atom_site_label_H
_geom_hbond_atom_site_label_A
_geom_hbond_site_symmetry_A
_geom_hbond_distance_DH
_geom_hbond_distance_HA
_geom_hbond_distance_DA
_geom_hbond_angle_DHA
_geom_hbond_publ_flag
N1 H1N1 Cl1 . 0.98(3) 2.03(3) 3.0024(19) 176(3) yes
C17 H17A Cl1 4_576 0.97 2.81 3.710(2) 155 yes
C17 H17B Cl1 2_555 0.97 2.77 3.717(3) 164 yes
C18 H18B Cl1 2_545 0.96 2.68 3.625(3) 169 yes

loop_
_geom_torsion_atom_site_label_1
_geom_torsion_atom_site_label_2
_geom_torsion_atom_site_label_3
_geom_torsion_atom_site_label_4
_geom_torsion_site_symmetry_1
_geom_torsion_site_symmetry_2
_geom_torsion_site_symmetry_3
_geom_torsion_site_symmetry_4
_geom_torsion
_geom_torsion_publ_flag
C6 C1 C2 C3 . . . . 1.6(4) ?
C14 C1 C2 C3 . . . . 177.0(2) ?
C1 C2 C3 C4 . . . . -0.3(4) ?
C2 C3 C4 C5 . . . . -0.8(5) ?
C3 C4 C5 C6 . . . . 0.5(5) ?
C2 C1 C6 C5 . . . . -1.9(3) ?
C14 C1 C6 C5 . . . . -177.4(2) ?
C2 C1 C6 C7 . . . . 178.9(2) ?
C14 C1 C6 C7 . . . . 3.4(3) ?
C4 C5 C6 C1 . . . . 0.8(4) ?
C4 C5 C6 C7 . . . . 180.0(3) ?
C1 C6 C7 C8 . . . . -39.0(3) ?
C5 C6 C7 C8 . . . . 141.8(2) ?
C1 C6 C7 C21 . . . . -163.2(2) ?
C5 C6 C7 C21 . . . . 17.7(3) ?
C1 C6 C7 C20 . . . . 78.1(3) ?
C5 C6 C7 C20 . . . . -101.1(3) ?
C6 C7 C8 C9 . . . . -144.6(2) ?
C21 C7 C8 C9 . . . . -19.9(3) ?
C20 C7 C8 C9 . . . . 98.3(3) ?
C6 C7 C8 C13 . . . . 38.0(3) ?
C21 C7 C8 C13 . . . . 162.7(2) ?
C20 C7 C8 C13 . . . . -79.1(3) ?
C13 C8 C9 C10 . . . . -1.0(4) ?
C7 C8 C9 C10 . . . . -178.4(3) ?
C8 C9 C10 C11 . . . . 0.0(5) ?
C9 C10 C11 C12 . . . . 0.8(5) ?
C10 C11 C12 C13 . . . . -0.6(4) ?
C11 C12 C13 C8 . . . . -0.5(4) ?
C11 C12 C13 C14 . . . . 179.5(2) ?
C9 C8 C13 C12 . . . . 1.3(3) ?
C7 C8 C13 C12 . . . . 178.7(2) ?
C9 C8 C13 C14 . . . . -178.7(2) ?
C7 C8 C13 C14 . . . . -1.2(3) ?
C12 C13 C14 C15 . . . . -39.9(3) ?
C8 C13 C14 C15 . . . . 140.1(2) ?
C12 C13 C14 C1 . . . . 143.6(2) ?
C8 C13 C14 C1 . . . . -36.4(3) ?
C2 C1 C14 C15 . . . . 43.7(3) ?
C6 C1 C14 C15 . . . . -140.9(2) ?
C2 C1 C14 C13 . . . . -140.0(2) ?
C6 C1 C14 C13 . . . . 35.5(3) ?
C13 C14 C15 C16 . . . . -169.1(2) ?
C1 C14 C15 C16 . . . . 6.9(4) ?
C14 C15 C16 C17 . . . . 122.4(3) ?
C19 N1 C17 C16 . . . . -173.4(2) ?
C18 N1 C17 C16 . . . . 64.1(2) ?
C15 C16 C17 N1 . . . . -177.84(18) ?

loop_
_cod_related_entry_id
_cod_related_entry_database
_cod_related_entry_code
1 ChemSpider 23696
